data_1542271
loop_
_publ_author_name
'Beaumier, Evan P.'
'Billow, Brennan S.'
'Singh, Amrendra K.'
'Biros, Shannon M.'
'Odom, Aaron L.'

_publ_section_title
;
 A complex with nitrogen single, double, and triple bonds to the same
 chromium atom: synthesis, structure, and reactivity
;
_journal_issue 4
_journal_name_full 'Chem. Sci.'
_journal_page_first 2532
_journal_paper_doi 10.1039/C5SC04608D
_journal_volume 7
_journal_year 2016
_chemical_formula_moiety 'C18 H34 Cr N4'
_chemical_formula_sum 'C18 H34 Cr N4'
_chemical_formula_weight 358.49
_chemical_name_systematic
;
 ?
;
_chemical_properties_physical 'Air-sensitive, Moisture-sensitive'
_space_group_crystal_system orthorhombic
_space_group_IT_number 61
_space_group_name_Hall '-P 2ac 2ab'
_space_group_name_H-M_alt 'P b c a'
_symmetry_space_group_name_Hall '-P 2ac 2ab'
_symmetry_space_group_name_H-M 'P b c a'
_atom_sites_solution_hydrogens geom
_atom_sites_solution_primary direct
_audit_creation_date 2015-09-29
_audit_creation_method
;
Olex2 1.2
(compiled 2015.01.26 svn.r3150 for OlexSys, GUI svn.r4998)
;
_audit_update_record
;
2015-09-30 deposited with the CCDC.
2016-01-05 downloaded from the CCDC.
;
_cell_angle_alpha 90
_cell_angle_beta 90
_cell_angle_gamma 90
_cell_formula_units_Z 8
_cell_length_a 11.3075(7)
_cell_length_b 17.5868(11)
_cell_length_c 20.9080(13)
_cell_measurement_reflns_used 9522
_cell_measurement_temperature 173(2)
_cell_measurement_theta_max 22.42
_cell_measurement_theta_min 2.32
_cell_volume 4157.8(4)
_computing_cell_refinement 'SAINT v8.34A (Bruker, 2013)'
_computing_data_reduction 'SAINT v8.34A (Bruker, 2013)'
_computing_molecular_graphics 'Olex2 (Dolomanov et al., 2009)'
_computing_publication_material 'Olex2 (Dolomanov et al., 2009)'
_computing_structure_refinement 'ShelXL (Sheldrick, 2008)'
_computing_structure_solution 'XS (Sheldrick, 2008)'
_diffrn_ambient_temperature 173.15
_diffrn_measured_fraction_theta_full 1.000
_diffrn_measured_fraction_theta_max 1.000
_diffrn_measurement_device_type 'Bruker APEX-II CCD'
_diffrn_measurement_method '\f and \w scans'
_diffrn_radiation_type MoK\a
_diffrn_radiation_wavelength 0.71073
_diffrn_reflns_av_R_equivalents 0.1164
_diffrn_reflns_av_unetI/netI 0.0504
_diffrn_reflns_Laue_measured_fraction_full 1.000
_diffrn_reflns_Laue_measured_fraction_max 1.000
_diffrn_reflns_limit_h_max 13
_diffrn_reflns_limit_h_min -13
_diffrn_reflns_limit_k_max 21
_diffrn_reflns_limit_k_min -21
_diffrn_reflns_limit_l_max 25
_diffrn_reflns_limit_l_min -25
_diffrn_reflns_number 65438
_diffrn_reflns_point_group_measured_fraction_full 1.000
_diffrn_reflns_point_group_measured_fraction_max 1.000
_diffrn_reflns_theta_full 25.242
_diffrn_reflns_theta_max 25.375
_diffrn_reflns_theta_min 1.948
_diffrn_standards_number 0
_exptl_absorpt_coefficient_mu 0.555
_exptl_absorpt_correction_T_max 0.7452
_exptl_absorpt_correction_T_min 0.6979
_exptl_absorpt_correction_type multi-scan
_exptl_absorpt_process_details
;
SADABS-2014/5 (Bruker,2014/5) was used for absorption correction.
wR2(int) was 0.0801 before and 0.0739 after correction.
The Ratio of minimum to maximum transmission is 0.9365.
The \l/2 correction factor is 0.00150.
;
_exptl_crystal_colour violet
_exptl_crystal_colour_primary violet
_exptl_crystal_density_diffrn 1.145
_exptl_crystal_description irregular
_exptl_crystal_F_000 1552
_exptl_crystal_size_max 0.204
_exptl_crystal_size_mid 0.104
_exptl_crystal_size_min 0.087
_refine_diff_density_max 0.594
_refine_diff_density_min -0.257
_refine_diff_density_rms 0.065
_refine_ls_extinction_method none
_refine_ls_goodness_of_fit_ref 1.044
_refine_ls_hydrogen_treatment constr
_refine_ls_matrix_type full
_refine_ls_number_parameters 216
_refine_ls_number_reflns 3820
_refine_ls_number_restraints 0
_refine_ls_restrained_S_all 1.044
_refine_ls_R_factor_all 0.0858
_refine_ls_R_factor_gt 0.0490
_refine_ls_shift/su_max 0.001
_refine_ls_shift/su_mean 0.000
_refine_ls_structure_factor_coef Fsqd
_refine_ls_weighting_details 'w=1/[\s^2^(Fo^2^)+(0.0664P)^2^+3.1630P] where P=(Fo^2^+2Fc^2^)/3'
_refine_ls_weighting_scheme calc
_refine_ls_wR_factor_gt 0.1197
_refine_ls_wR_factor_ref 0.1454
_reflns_Friedel_coverage 0.000
_reflns_number_gt 2557
_reflns_number_total 3820
_reflns_threshold_expression 'I > 2\s(I)'
_cod_data_source_file c5sc04608d2.cif
_cod_data_source_block anilide
_cod_depositor_comments 'Adding full bibliography for 1542271--1542274.cif.'
_cod_database_code 1542271
_shelxl_version_number 2013-3
_shelx_space_group_comment
;
The symmetry employed for this shelxl refinement is uniquely defined
by the following loop, which should always be used as a source of
symmetry information in preference to the above space-group names.
They are only intended as comments.
;
_shelx_estimated_absorpt_t_max 0.953
_shelx_estimated_absorpt_t_min 0.895
_olex2_refinement_description
;
1. Fixed Uiso
 At 1.2 times of:
  All C(H) groups, All N(H) groups
 At 1.5 times of:
  All C(H,H,H) groups
2.a Ternary CH refined with riding coordinates:
 C7(H7), C13(H13), C16(H16), C10(H10)
2.b Aromatic/amide H refined with riding coordinates:
 N1(H1), C2(H2), C3(H3), C5(H5), C6(H6), C4(H4)
2.c Idealised Me refined as rotating group:
 C9(H9A,H9B,H9C), C12(H12A,H12B,H12C), C11(H11A,H11B,H11C), C8(H8A,H8B,H8C),
 C18(H18A,H18B,H18C), C15(H15A,H15B,H15C), C14(H14A,H14B,H14C), C17(H17A,H17B,
 H17C)
;
_olex2_submission_special_instructions 'No special instructions were received'

loop_
_space_group_symop_operation_xyz
'x, y, z'
'-x+1/2, -y, z+1/2'
'x+1/2, -y+1/2, -z'
'-x, y+1/2, -z+1/2'
'-x, -y, -z'
'x-1/2, y, -z-1/2'
'-x-1/2, y-1/2, z'
'x, -y-1/2, z-1/2'

loop_
_atom_site_label
_atom_site_type_symbol
_atom_site_fract_x
_atom_site_fract_y
_atom_site_fract_z
_atom_site_U_iso_or_equiv
_atom_site_adp_type
_atom_site_occupancy
_atom_site_site_symmetry_order
_atom_site_calc_flag
_atom_site_refinement_flags_posn
Cr1 Cr 0.30416(4) 0.21593(3) 0.62218(2) 0.03082(18) Uani 1 1 d .
N1 N 0.2269(2) 0.15127(15) 0.68149(12) 0.0343(6) Uani 1 1 d .
H1 H 0.2695 0.1420 0.7158 0.041 Uiso 1 1 calc R
N2 N 0.3840(2) 0.29195(14) 0.66194(12) 0.0336(6) Uani 1 1 d .
N3 N 0.3862(2) 0.15950(14) 0.56400(12) 0.0360(6) Uani 1 1 d .
C1 C 0.1180(3) 0.11560(17) 0.68248(15) 0.0341(7) Uani 1 1 d .
C7 C 0.4779(3) 0.26668(19) 0.70627(16) 0.0381(8) Uani 1 1 d .
H7 H 0.4742 0.2099 0.7073 0.046 Uiso 1 1 calc R
C2 C 0.0422(3) 0.11766(19) 0.62941(17) 0.0436(8) Uani 1 1 d .
H2 H 0.0660 0.1447 0.5922 0.052 Uiso 1 1 calc R
N4 N 0.2079(2) 0.25559(17) 0.58201(13) 0.0412(7) Uani 1 1 d .
C9 C 0.6015(3) 0.2872(2) 0.68374(19) 0.0539(10) Uani 1 1 d .
H9A H 0.6125 0.2697 0.6397 0.081 Uiso 1 1 calc GR
H9B H 0.6601 0.2628 0.7115 0.081 Uiso 1 1 calc GR
H9C H 0.6118 0.3425 0.6855 0.081 Uiso 1 1 calc GR
C3 C -0.0655(3) 0.0815(2) 0.62987(19) 0.0540(10) Uani 1 1 d .
H3 H -0.1151 0.0845 0.5933 0.065 Uiso 1 1 calc R
C5 C -0.0296(3) 0.0380(2) 0.73576(19) 0.0498(9) Uani 1 1 d .
H5 H -0.0542 0.0106 0.7726 0.060 Uiso 1 1 calc R
C12 C 0.3921(4) 0.3992(2) 0.58462(18) 0.0584(10) Uani 1 1 d .
H12A H 0.4651 0.3763 0.5682 0.088 Uiso 1 1 calc GR
H12B H 0.3978 0.4547 0.5819 0.088 Uiso 1 1 calc GR
H12C H 0.3249 0.3817 0.5590 0.088 Uiso 1 1 calc GR
C11 C 0.2568(3) 0.4042(2) 0.6806(2) 0.0580(10) Uani 1 1 d .
H11A H 0.1918 0.3834 0.6550 0.087 Uiso 1 1 calc GR
H11B H 0.2549 0.4598 0.6787 0.087 Uiso 1 1 calc GR
H11C H 0.2480 0.3877 0.7252 0.087 Uiso 1 1 calc GR
C6 C 0.0788(3) 0.07453(18) 0.73586(16) 0.0424(8) Uani 1 1 d .
H6 H 0.1276 0.0717 0.7728 0.051 Uiso 1 1 calc R
C13 C 0.4826(3) 0.1127(2) 0.59023(17) 0.0454(9) Uani 1 1 d .
H13 H 0.4897 0.1260 0.6366 0.055 Uiso 1 1 calc R
C4 C -0.1025(3) 0.0409(2) 0.6828(2) 0.0547(10) Uani 1 1 d .
H4 H -0.1766 0.0154 0.6828 0.066 Uiso 1 1 calc R
C8 C 0.4548(3) 0.2937(2) 0.77438(16) 0.0498(9) Uani 1 1 d .
H8A H 0.4568 0.3494 0.7757 0.075 Uiso 1 1 calc GR
H8B H 0.5158 0.2732 0.8029 0.075 Uiso 1 1 calc GR
H8C H 0.3769 0.2758 0.7884 0.075 Uiso 1 1 calc GR
C18 C 0.3889(4) 0.2284(3) 0.46103(18) 0.0660(12) Uani 1 1 d .
H18A H 0.3293 0.2649 0.4756 0.099 Uiso 1 1 calc GR
H18B H 0.3822 0.2217 0.4146 0.099 Uiso 1 1 calc GR
H18C H 0.4679 0.2474 0.4715 0.099 Uiso 1 1 calc GR
C16 C 0.3691(3) 0.1526(2) 0.49399(16) 0.0503(9) Uani 1 1 d .
H16 H 0.4297 0.1162 0.4774 0.060 Uiso 1 1 calc R
C10 C 0.3742(3) 0.37563(18) 0.65439(17) 0.0423(8) Uani 1 1 d .
H10 H 0.4388 0.3995 0.6802 0.051 Uiso 1 1 calc R
C15 C 0.6028(3) 0.1284(2) 0.5599(2) 0.0628(11) Uani 1 1 d .
H15A H 0.6027 0.1101 0.5156 0.094 Uiso 1 1 calc GR
H15B H 0.6645 0.1019 0.5842 0.094 Uiso 1 1 calc GR
H15C H 0.6183 0.1832 0.5604 0.094 Uiso 1 1 calc GR
C14 C 0.4490(4) 0.0282(2) 0.5870(2) 0.0707(13) Uani 1 1 d .
H14A H 0.3726 0.0205 0.6082 0.106 Uiso 1 1 calc GR
H14B H 0.5097 -0.0021 0.6087 0.106 Uiso 1 1 calc GR
H14C H 0.4433 0.0124 0.5422 0.106 Uiso 1 1 calc GR
C17 C 0.2471(4) 0.1202(3) 0.4783(2) 0.0780(14) Uani 1 1 d .
H17A H 0.2350 0.0729 0.5021 0.117 Uiso 1 1 calc GR
H17B H 0.2419 0.1099 0.4323 0.117 Uiso 1 1 calc GR
H17C H 0.1861 0.1571 0.4904 0.117 Uiso 1 1 calc GR

loop_
_atom_site_aniso_label
_atom_site_aniso_U_11
_atom_site_aniso_U_22
_atom_site_aniso_U_33
_atom_site_aniso_U_23
_atom_site_aniso_U_13
_atom_site_aniso_U_12
Cr1 0.0260(3) 0.0334(3) 0.0330(3) 0.0012(2) 0.0003(2) -0.0021(2)
N1 0.0301(14) 0.0405(15) 0.0323(14) 0.0013(12) -0.0010(11) -0.0005(11)
N2 0.0263(13) 0.0385(15) 0.0359(15) 0.0014(12) -0.0022(11) -0.0003(11)
N3 0.0365(15) 0.0381(15) 0.0334(14) 0.0001(12) 0.0023(12) -0.0037(12)
C1 0.0314(17) 0.0287(16) 0.0421(19) -0.0032(14) 0.0085(14) 0.0042(13)
C7 0.0343(17) 0.0372(18) 0.0428(19) -0.0026(15) -0.0083(15) 0.0014(14)
C2 0.0322(17) 0.043(2) 0.055(2) 0.0014(17) 0.0016(16) -0.0028(14)
N4 0.0322(14) 0.0481(17) 0.0432(16) 0.0055(13) -0.0039(12) -0.0046(13)
C9 0.0306(18) 0.063(2) 0.069(3) -0.007(2) -0.0045(17) 0.0015(17)
C3 0.0361(19) 0.055(2) 0.071(3) 0.003(2) -0.0036(18) -0.0048(17)
C5 0.050(2) 0.041(2) 0.058(2) -0.0020(17) 0.0224(19) -0.0071(17)
C12 0.065(3) 0.047(2) 0.063(3) 0.0170(19) -0.004(2) -0.0096(19)
C11 0.052(2) 0.034(2) 0.088(3) 0.003(2) 0.002(2) 0.0070(17)
C6 0.046(2) 0.0390(19) 0.042(2) -0.0022(15) 0.0099(16) -0.0005(16)
C13 0.056(2) 0.043(2) 0.0374(19) -0.0020(16) 0.0049(17) 0.0109(17)
C4 0.0335(19) 0.045(2) 0.085(3) -0.010(2) 0.012(2) -0.0073(17)
C8 0.051(2) 0.054(2) 0.044(2) -0.0023(17) -0.0095(17) -0.0001(17)
C18 0.067(3) 0.092(3) 0.039(2) 0.020(2) 0.0063(19) 0.009(2)
C16 0.048(2) 0.069(3) 0.0337(19) -0.0045(18) 0.0012(16) 0.0010(19)
C10 0.0387(19) 0.0350(19) 0.053(2) 0.0050(16) -0.0091(16) -0.0021(15)
C15 0.045(2) 0.077(3) 0.067(3) -0.014(2) 0.0016(19) 0.016(2)
C14 0.113(4) 0.045(2) 0.054(2) -0.0040(19) 0.022(2) 0.011(2)
C17 0.073(3) 0.113(4) 0.049(2) -0.021(3) -0.010(2) -0.021(3)

loop_
_atom_type_symbol
_atom_type_description
_atom_type_scat_dispersion_real
_atom_type_scat_dispersion_imag
_atom_type_scat_source
C C 0.0033 0.0016 'International Tables Vol C Tables 4.2.6.8 and 6.1.1.4'
H H 0.0000 0.0000 'International Tables Vol C Tables 4.2.6.8 and 6.1.1.4'
Cr Cr 0.3209 0.6236 'International Tables Vol C Tables 4.2.6.8 and 6.1.1.4'
N N 0.0061 0.0033 'International Tables Vol C Tables 4.2.6.8 and 6.1.1.4'

loop_
_geom_angle_atom_site_label_1
_geom_angle_atom_site_label_2
_geom_angle_atom_site_label_3
_geom_angle
N2 Cr1 N1 111.82(11)
N2 Cr1 N3 116.96(11)
N3 Cr1 N1 110.15(11)
N4 Cr1 N1 107.59(13)
N4 Cr1 N2 105.52(14)
N4 Cr1 N3 104.00(14)
Cr1 N1 H1 113.1
C1 N1 Cr1 133.9(2)
C1 N1 H1 113.1
C7 N2 Cr1 115.04(19)
C7 N2 C10 114.8(2)
C10 N2 Cr1 130.1(2)
C13 N3 Cr1 115.6(2)
C13 N3 C16 114.8(3)
C16 N3 Cr1 129.6(2)
N1 C1 C2 121.4(3)
N1 C1 C6 121.8(3)
C6 C1 C2 116.8(3)
N2 C7 H7 106.5
N2 C7 C9 113.3(3)
N2 C7 C8 111.7(3)
C9 C7 H7 106.5
C9 C7 C8 111.9(3)
C8 C7 H7 106.5
C1 C2 H2 119.2
C3 C2 C1 121.6(3)
C3 C2 H2 119.2
C7 C9 H9A 109.5
C7 C9 H9B 109.5
C7 C9 H9C 109.5
H9A C9 H9B 109.5
H9A C9 H9C 109.5
H9B C9 H9C 109.5
C2 C3 H3 119.5
C2 C3 C4 120.9(4)
C4 C3 H3 119.5
C6 C5 H5 119.6
C4 C5 H5 119.6
C4 C5 C6 120.9(3)
H12A C12 H12B 109.5
H12A C12 H12C 109.5
H12B C12 H12C 109.5
C10 C12 H12A 109.5
C10 C12 H12B 109.5
C10 C12 H12C 109.5
H11A C11 H11B 109.5
H11A C11 H11C 109.5
H11B C11 H11C 109.5
C10 C11 H11A 109.5
C10 C11 H11B 109.5
C10 C11 H11C 109.5
C1 C6 H6 119.4
C5 C6 C1 121.2(3)
C5 C6 H6 119.4
N3 C13 H13 106.8
N3 C13 C15 113.8(3)
N3 C13 C14 110.0(3)
C15 C13 H13 106.8
C15 C13 C14 112.2(3)
C14 C13 H13 106.8
C3 C4 H4 120.7
C5 C4 C3 118.6(3)
C5 C4 H4 120.7
C7 C8 H8A 109.5
C7 C8 H8B 109.5
C7 C8 H8C 109.5
H8A C8 H8B 109.5
H8A C8 H8C 109.5
H8B C8 H8C 109.5
H18A C18 H18B 109.5
H18A C18 H18C 109.5
H18B C18 H18C 109.5
C16 C18 H18A 109.5
C16 C18 H18B 109.5
C16 C18 H18C 109.5
N3 C16 C18 111.0(3)
N3 C16 H16 107.8
N3 C16 C17 111.1(3)
C18 C16 H16 107.8
C18 C16 C17 111.3(3)
C17 C16 H16 107.8
N2 C10 C12 111.1(3)
N2 C10 C11 110.7(3)
N2 C10 H10 107.7
C12 C10 H10 107.7
C11 C10 C12 111.7(3)
C11 C10 H10 107.7
C13 C15 H15A 109.5
C13 C15 H15B 109.5
C13 C15 H15C 109.5
H15A C15 H15B 109.5
H15A C15 H15C 109.5
H15B C15 H15C 109.5
C13 C14 H14A 109.5
C13 C14 H14B 109.5
C13 C14 H14C 109.5
H14A C14 H14B 109.5
H14A C14 H14C 109.5
H14B C14 H14C 109.5
C16 C17 H17A 109.5
C16 C17 H17B 109.5
C16 C17 H17C 109.5
H17A C17 H17B 109.5
H17A C17 H17C 109.5
H17B C17 H17C 109.5

loop_
_geom_bond_atom_site_label_1
_geom_bond_atom_site_label_2
_geom_bond_distance
Cr1 N1 1.896(3)
Cr1 N2 1.815(2)
Cr1 N3 1.824(3)
Cr1 N4 1.542(3)
N1 H1 0.8800
N1 C1 1.381(4)
N2 C7 1.478(4)
N2 C10 1.484(4)
N3 C13 1.472(4)
N3 C16 1.481(4)
C1 C2 1.402(4)
C1 C6 1.401(4)
C7 H7 1.0000
C7 C9 1.519(5)
C7 C8 1.524(5)
C2 H2 0.9500
C2 C3 1.374(5)
C9 H9A 0.9800
C9 H9B 0.9800
C9 H9C 0.9800
C3 H3 0.9500
C3 C4 1.383(5)
C5 H5 0.9500
C5 C6 1.384(5)
C5 C4 1.382(5)
C12 H12A 0.9800
C12 H12B 0.9800
C12 H12C 0.9800
C12 C10 1.530(5)
C11 H11A 0.9800
C11 H11B 0.9800
C11 H11C 0.9800
C11 C10 1.522(5)
C6 H6 0.9500
C13 H13 1.0000
C13 C15 1.525(5)
C13 C14 1.534(5)
C4 H4 0.9500
C8 H8A 0.9800
C8 H8B 0.9800
C8 H8C 0.9800
C18 H18A 0.9800
C18 H18B 0.9800
C18 H18C 0.9800
C18 C16 1.516(5)
C16 H16 1.0000
C16 C17 1.529(5)
C10 H10 1.0000
C15 H15A 0.9800
C15 H15B 0.9800
C15 H15C 0.9800
C14 H14A 0.9800
C14 H14B 0.9800
C14 H14C 0.9800
C17 H17A 0.9800
C17 H17B 0.9800
C17 H17C 0.9800

loop_
_geom_torsion_atom_site_label_1
_geom_torsion_atom_site_label_2
_geom_torsion_atom_site_label_3
_geom_torsion_atom_site_label_4
_geom_torsion
Cr1 N1 C1 C2 6.2(5)
Cr1 N1 C1 C6 -175.0(2)
Cr1 N2 C7 C9 112.9(3)
Cr1 N2 C7 C8 -119.6(3)
Cr1 N2 C10 C12 -55.6(4)
Cr1 N2 C10 C11 69.2(4)
Cr1 N3 C13 C15 -123.7(3)
Cr1 N3 C13 C14 109.4(3)
Cr1 N3 C16 C18 62.8(4)
Cr1 N3 C16 C17 -61.5(4)
N1 Cr1 N2 C7 60.3(2)
N1 Cr1 N2 C10 -123.4(3)
N1 Cr1 N3 C13 -62.8(2)
N1 Cr1 N3 C16 116.1(3)
N1 C1 C2 C3 179.2(3)
N1 C1 C6 C5 -178.9(3)
N2 Cr1 N1 C1 140.1(3)
N2 Cr1 N3 C13 66.3(2)
N2 Cr1 N3 C16 -114.8(3)
N3 Cr1 N1 C1 -88.1(3)
N3 Cr1 N2 C7 -68.0(2)
N3 Cr1 N2 C10 108.3(3)
C1 C2 C3 C4 -0.7(6)
C7 N2 C10 C12 120.8(3)
C7 N2 C10 C11 -114.5(3)
C2 C1 C6 C5 0.0(5)
C2 C3 C4 C5 0.8(6)
N4 Cr1 N1 C1 24.7(3)
N4 Cr1 N2 C7 177.0(2)
N4 Cr1 N2 C10 -6.7(3)
N4 Cr1 N3 C13 -177.8(2)
N4 Cr1 N3 C16 1.0(3)
C6 C1 C2 C3 0.3(5)
C6 C5 C4 C3 -0.5(5)
C13 N3 C16 C18 -118.3(3)
C13 N3 C16 C17 117.3(4)
C4 C5 C6 C1 0.1(5)
C16 N3 C13 C15 57.3(4)
C16 N3 C13 C14 -69.6(4)
C10 N2 C7 C9 -64.0(4)
C10 N2 C7 C8 63.5(4)
